data_4067420
loop_
_publ_author_name
'Carver, Colin T.'
'Williams, Bryan N.'
'Ogilby, Kevin R.'
'Diaconescu, Paula L.'

_publ_section_title
;
 Coupling of Aromatic N-Heterocycles Mediated by Group 3 Complexes
;
_journal_issue 4
_journal_name_full Organometallics
_journal_page_first 835
_journal_paper_doi 10.1021/om900943m
_journal_volume 29
_journal_year 2010
_chemical_formula_moiety 'C46 H55 Fe N4 Sc Si2'
_chemical_formula_sum 'C46 H55 Fe N4 Sc Si2'
_chemical_formula_weight 820.93
_chemical_name_systematic
; 
 ? 
;
_space_group_IT_number 2
_symmetry_cell_setting triclinic
_symmetry_space_group_name_Hall '-P 1'
_symmetry_space_group_name_H-M 'P -1'
_atom_sites_solution_hydrogens geom
_atom_sites_solution_primary direct
_atom_sites_solution_secondary difmap
_audit_creation_method SHELXL-97
_cell_angle_alpha 90.224(2)
_cell_angle_beta 97.913(2)
_cell_angle_gamma 108.405(2)
_cell_formula_units_Z 2
_cell_length_a 9.7843(15)
_cell_length_b 14.976(2)
_cell_length_c 19.261(3)
_cell_measurement_reflns_used 4202
_cell_measurement_temperature 100(2)
_cell_measurement_theta_max 25.94
_cell_measurement_theta_min 3.91
_cell_volume 2649.1(7)
_computing_cell_refinement 'Bruker APEX11'
_computing_data_collection 'Bruker APEX11'
_computing_data_reduction 'Bruker SAINT'
_computing_molecular_graphics 'Bruker SHELXTL'
_computing_publication_material 'Bruker SHELXTL'
_computing_structure_refinement 'SHELXL-97 (Sheldrick, 1997)'
_computing_structure_solution 'SHELXS-97 (Sheldrick, 1990)'
_diffrn_ambient_temperature 100(2)
_diffrn_measured_fraction_theta_full 0.989
_diffrn_measured_fraction_theta_max 0.969
_diffrn_measurement_device_type 'CCD area detector'
_diffrn_measurement_method 'phi and omega scans'
_diffrn_radiation_monochromator graphite
_diffrn_radiation_source 'fine-focus sealed tube'
_diffrn_radiation_type MoK\a
_diffrn_radiation_wavelength 0.71073
_diffrn_reflns_av_R_equivalents 0.0410
_diffrn_reflns_av_sigmaI/netI 0.0773
_diffrn_reflns_limit_h_max 12
_diffrn_reflns_limit_h_min -12
_diffrn_reflns_limit_k_max 19
_diffrn_reflns_limit_k_min -19
_diffrn_reflns_limit_l_max 25
_diffrn_reflns_limit_l_min -24
_diffrn_reflns_number 23249
_diffrn_reflns_theta_full 25.00
_diffrn_reflns_theta_max 27.91
_diffrn_reflns_theta_min 3.91
_exptl_absorpt_coefficient_mu 0.477
_exptl_absorpt_correction_T_max 0.9812
_exptl_absorpt_correction_T_min 0.9629
_exptl_absorpt_correction_type multi-scan
_exptl_absorpt_process_details 'Sadabs (Bruker)'
_exptl_crystal_colour 'dark green'
_exptl_crystal_density_diffrn 1.029
_exptl_crystal_density_method 'not measured'
_exptl_crystal_description block
_exptl_crystal_F_000 868
_exptl_crystal_size_max 0.08
_exptl_crystal_size_mid 0.07
_exptl_crystal_size_min 0.04
_refine_diff_density_max 0.514
_refine_diff_density_min -0.358
_refine_diff_density_rms 0.092
_refine_ls_extinction_method none
_refine_ls_goodness_of_fit_ref 0.973
_refine_ls_hydrogen_treatment constr
_refine_ls_matrix_type full
_refine_ls_number_parameters 497
_refine_ls_number_reflns 12281
_refine_ls_number_restraints 0
_refine_ls_restrained_S_all 0.973
_refine_ls_R_factor_all 0.0795
_refine_ls_R_factor_gt 0.0538
_refine_ls_shift/su_max 0.002
_refine_ls_shift/su_mean 0.000
_refine_ls_structure_factor_coef Fsqd
_refine_ls_weighting_details 'calc w=1/[\s^2^(Fo^2^)+(0.0958P)^2^+0.0000P] where P=(Fo^2^+2Fc^2^)/3'
_refine_ls_weighting_scheme calc
_refine_ls_wR_factor_gt 0.1477
_refine_ls_wR_factor_ref 0.1612
_reflns_number_gt 8548
_reflns_number_total 12281
_reflns_threshold_expression >2sigma(I)
_cod_data_source_file om900943m_si_003.cif
_cod_data_source_block 4-pyPh-bqn
_cod_original_cell_volume 2649.2(7)
_cod_database_code 4067420

loop_
_symmetry_equiv_pos_as_xyz
'x, y, z'
'-x, -y, -z'

loop_
_atom_site_label
_atom_site_type_symbol
_atom_site_fract_x
_atom_site_fract_y
_atom_site_fract_z
_atom_site_U_iso_or_equiv
_atom_site_adp_type
_atom_site_occupancy
_atom_site_symmetry_multiplicity
_atom_site_calc_flag
_atom_site_refinement_flags
Sc1 Sc 0.84091(5) 0.63924(4) 0.24695(3) 0.01439(12) Uani 1 1 d .
Fe1 Fe 0.69358(4) 0.56247(3) 0.38979(2) 0.01584(11) Uani 1 1 d .
Si1 Si 0.99484(8) 0.45668(5) 0.26129(4) 0.01600(17) Uani 1 1 d .
Si2 Si 0.63337(8) 0.79424(5) 0.23468(4) 0.01833(17) Uani 1 1 d .
N1 N 1.0357(2) 0.76413(16) 0.22856(12) 0.0177(5) Uani 1 1 d .
N2 N 0.8349(2) 0.63206(16) 0.13571(12) 0.0174(5) Uani 1 1 d .
N3 N 0.8859(2) 0.52086(16) 0.28217(11) 0.0151(5) Uani 1 1 d .
N4 N 0.7166(3) 0.71796(16) 0.27579(12) 0.0172(5) Uani 1 1 d .
C1 C 0.7548(3) 0.5578(2) 0.08788(14) 0.0184(6) Uani 1 1 d .
C2 C 0.6197(3) 0.4941(2) 0.10468(14) 0.0182(6) Uani 1 1 d .
C3 C 0.5566(3) 0.5109(2) 0.16359(14) 0.0182(6) Uani 1 1 d .
H3A H 0.6025 0.5670 0.1922 0.022 Uiso 1 1 calc R
C4 C 0.4306(3) 0.4477(2) 0.18010(15) 0.0218(6) Uani 1 1 d .
H4A H 0.3918 0.4600 0.2203 0.026 Uiso 1 1 calc R
C5 C 0.3591(3) 0.3653(2) 0.13779(16) 0.0246(6) Uani 1 1 d .
H5A H 0.2733 0.3210 0.1499 0.029 Uiso 1 1 calc R
C6 C 0.4135(3) 0.3491(2) 0.07903(16) 0.0251(7) Uani 1 1 d .
H6A H 0.3634 0.2939 0.0500 0.030 Uiso 1 1 calc R
C7 C 0.5422(3) 0.4124(2) 0.06063(15) 0.0203(6) Uani 1 1 d .
C8 C 0.5951(3) 0.3966(2) -0.00193(15) 0.0251(7) Uani 1 1 d .
H8A H 0.5446 0.3422 -0.0317 0.030 Uiso 1 1 calc R
C9 C 0.7185(3) 0.4600(2) -0.01878(15) 0.0262(7) Uani 1 1 d .
H9A H 0.7512 0.4497 -0.0614 0.031 Uiso 1 1 calc R
C10 C 0.7999(3) 0.5409(2) 0.02497(14) 0.0203(6) Uani 1 1 d .
C11 C 0.9294(3) 0.6082(2) 0.00125(15) 0.0256(7) Uani 1 1 d .
H11A H 0.9969 0.5739 -0.0083 0.031 Uiso 1 1 calc R
H11B H 0.8984 0.6336 -0.0434 0.031 Uiso 1 1 calc R
C12 C 1.0062(4) 0.6854(2) 0.05093(19) 0.0395(9) Uani 1 1 d .
H12A H 1.0988 0.7264 0.0436 0.047 Uiso 1 1 calc R
C13 C 0.9477(4) 0.7009(3) 0.10903(16) 0.0326(8) Uani 1 1 d .
C14 C 1.0343(3) 0.7800(2) 0.15944(16) 0.0264(7) Uani 1 1 d .
C15 C 1.1097(4) 0.8672(2) 0.13614(17) 0.0355(8) Uani 1 1 d .
H15A H 1.1070 0.8769 0.0873 0.043 Uiso 1 1 calc R
C16 C 1.1876(4) 0.9386(2) 0.18401(18) 0.0342(8) Uani 1 1 d .
H16A H 1.2362 0.9991 0.1687 0.041 Uiso 1 1 calc R
C17 C 1.1956(3) 0.9227(2) 0.25535(16) 0.0237(6) Uani 1 1 d .
H17A H 1.2519 0.9712 0.2893 0.028 Uiso 1 1 calc R
C18 C 1.1195(3) 0.83440(19) 0.27571(15) 0.0177(6) Uani 1 1 d .
C19 C 1.1377(3) 0.8137(2) 0.35074(15) 0.0221(6) Uani 1 1 d .
C20 C 1.1616(4) 0.7299(2) 0.37042(19) 0.0359(8) Uani 1 1 d .
H20A H 1.1558 0.6833 0.3355 0.043 Uiso 1 1 calc R
C21 C 1.1938(5) 0.7142(3) 0.4407(2) 0.0614(15) Uani 1 1 d .
H21A H 1.2109 0.6571 0.4537 0.074 Uiso 1 1 calc R
C22 C 1.2012(5) 0.7804(4) 0.4916(2) 0.0689(17) Uani 1 1 d .
H22A H 1.2241 0.7695 0.5397 0.083 Uiso 1 1 calc R
C23 C 1.1751(4) 0.8636(3) 0.47249(19) 0.0552(13) Uani 1 1 d .
H23A H 1.1774 0.9089 0.5077 0.066 Uiso 1 1 calc R
C24 C 1.1461(4) 0.8807(3) 0.40301(17) 0.0335(8) Uani 1 1 d .
H24A H 1.1316 0.9386 0.3904 0.040 Uiso 1 1 calc R
C25 C 0.6726(3) 0.68248(19) 0.33963(14) 0.0167(6) Uani 1 1 d .
C26 C 0.5338(3) 0.6171(2) 0.34952(15) 0.0199(6) Uani 1 1 d .
H26A H 0.4515 0.5865 0.3114 0.024 Uiso 1 1 calc R
C27 C 0.5327(3) 0.6037(2) 0.42274(15) 0.0222(6) Uani 1 1 d .
H27A H 0.4494 0.5630 0.4448 0.027 Uiso 1 1 calc R
C28 C 0.6709(4) 0.6582(2) 0.45889(15) 0.0246(7) Uani 1 1 d .
H28A H 0.7016 0.6624 0.5108 0.030 Uiso 1 1 calc R
C29 C 0.7590(3) 0.7061(2) 0.40802(15) 0.0200(6) Uani 1 1 d .
H29A H 0.8620 0.7488 0.4183 0.024 Uiso 1 1 calc R
C30 C 0.8114(3) 0.49361(19) 0.34049(14) 0.0166(5) Uani 1 1 d .
C31 C 0.6627(3) 0.43547(19) 0.33888(14) 0.0171(6) Uani 1 1 d .
H31A H 0.5917 0.4087 0.2956 0.021 Uiso 1 1 calc R
C32 C 0.6334(3) 0.4220(2) 0.40916(15) 0.0213(6) Uani 1 1 d .
H32A H 0.5389 0.3838 0.4238 0.026 Uiso 1 1 calc R
C33 C 0.7616(3) 0.4738(2) 0.45496(15) 0.0215(6) Uani 1 1 d .
H33A H 0.7729 0.4778 0.5074 0.026 Uiso 1 1 calc R
C34 C 0.8710(3) 0.5178(2) 0.41357(14) 0.0204(6) Uani 1 1 d .
H34A H 0.9722 0.5588 0.4318 0.025 Uiso 1 1 calc R
C35 C 1.1427(3) 0.4617(2) 0.33670(16) 0.0246(6) Uani 1 1 d .
H35A H 1.2030 0.5274 0.3481 0.037 Uiso 1 1 calc R
H35B H 1.2035 0.4254 0.3234 0.037 Uiso 1 1 calc R
H35C H 1.0984 0.4349 0.3778 0.037 Uiso 1 1 calc R
C36 C 1.0785(3) 0.5102(2) 0.18372(15) 0.0236(6) Uani 1 1 d .
H36A H 1.1311 0.5773 0.1947 0.035 Uiso 1 1 calc R
H36B H 1.0019 0.5032 0.1436 0.035 Uiso 1 1 calc R
H36C H 1.1464 0.4783 0.1721 0.035 Uiso 1 1 calc R
C37 C 0.8906(3) 0.3269(2) 0.23925(15) 0.0213(6) Uani 1 1 d .
C38 C 0.8497(4) 0.2744(2) 0.30580(17) 0.0272(7) Uani 1 1 d .
H38A H 0.7958 0.2079 0.2929 0.041 Uiso 1 1 calc R
H38B H 0.7888 0.3027 0.3287 0.041 Uiso 1 1 calc R
H38C H 0.9385 0.2790 0.3381 0.041 Uiso 1 1 calc R
C39 C 0.9845(4) 0.2801(2) 0.20421(18) 0.0314(7) Uani 1 1 d .
H39A H 0.9339 0.2122 0.1972 0.047 Uiso 1 1 calc R
H39B H 1.0781 0.2911 0.2344 0.047 Uiso 1 1 calc R
H39C H 1.0014 0.3072 0.1587 0.047 Uiso 1 1 calc R
C40 C 0.7513(3) 0.3156(2) 0.18761(16) 0.0260(7) Uani 1 1 d .
H40A H 0.6999 0.2485 0.1762 0.039 Uiso 1 1 calc R
H40B H 0.7769 0.3475 0.1446 0.039 Uiso 1 1 calc R
H40C H 0.6883 0.3437 0.2091 0.039 Uiso 1 1 calc R
C41 C 0.7144(4) 0.8308(2) 0.15296(17) 0.0311(7) Uani 1 1 d .
H41A H 0.7072 0.7747 0.1245 0.047 Uiso 1 1 calc R
H41B H 0.8170 0.8688 0.1654 0.047 Uiso 1 1 calc R
H41C H 0.6616 0.8683 0.1261 0.047 Uiso 1 1 calc R
C42 C 0.4317(3) 0.7359(2) 0.20831(17) 0.0266(7) Uani 1 1 d .
H42A H 0.4148 0.6810 0.1766 0.040 Uiso 1 1 calc R
H42B H 0.3893 0.7807 0.1844 0.040 Uiso 1 1 calc R
H42C H 0.3860 0.7157 0.2503 0.040 Uiso 1 1 calc R
C43 C 0.6602(3) 0.9038(2) 0.29309(16) 0.0239(6) Uani 1 1 d .
C44 C 0.6157(4) 0.9780(2) 0.2491(2) 0.0343(8) Uani 1 1 d .
H44A H 0.6221 1.0319 0.2798 0.051 Uiso 1 1 calc R
H44B H 0.5155 0.9504 0.2254 0.051 Uiso 1 1 calc R
H44C H 0.6813 0.9990 0.2140 0.051 Uiso 1 1 calc R
C45 C 0.5664(4) 0.8802(2) 0.35261(19) 0.0350(8) Uani 1 1 d .
H45A H 0.5852 0.9370 0.3827 0.052 Uiso 1 1 calc R
H45B H 0.5910 0.8314 0.3806 0.052 Uiso 1 1 calc R
H45C H 0.4631 0.8572 0.3325 0.052 Uiso 1 1 calc R
C46 C 0.8210(4) 0.9451(2) 0.3251(2) 0.0369(8) Uani 1 1 d .
H46A H 0.8344 1.0006 0.3555 0.055 Uiso 1 1 calc R
H46B H 0.8808 0.9632 0.2874 0.055 Uiso 1 1 calc R
H46C H 0.8506 0.8977 0.3527 0.055 Uiso 1 1 calc R

loop_
_atom_site_aniso_label
_atom_site_aniso_U_11
_atom_site_aniso_U_22
_atom_site_aniso_U_33
_atom_site_aniso_U_23
_atom_site_aniso_U_13
_atom_site_aniso_U_12
Sc1 0.0148(3) 0.0153(3) 0.0136(3) 0.00164(19) 0.00396(19) 0.0048(2)
Fe1 0.0173(2) 0.0183(2) 0.0126(2) 0.00100(15) 0.00497(15) 0.00536(16)
Si1 0.0164(4) 0.0192(4) 0.0146(4) 0.0029(3) 0.0048(3) 0.0077(3)
Si2 0.0175(4) 0.0195(4) 0.0194(4) 0.0028(3) 0.0044(3) 0.0071(3)
N1 0.0159(12) 0.0196(12) 0.0182(12) 0.0017(9) 0.0047(9) 0.0053(9)
N2 0.0171(12) 0.0204(12) 0.0144(11) 0.0018(9) 0.0040(9) 0.0048(10)
N3 0.0158(11) 0.0184(12) 0.0121(11) 0.0024(9) 0.0059(9) 0.0049(9)
N4 0.0188(12) 0.0185(12) 0.0153(11) 0.0027(9) 0.0043(9) 0.0067(9)
C1 0.0191(14) 0.0229(15) 0.0153(13) 0.0008(11) 0.0006(11) 0.0103(12)
C2 0.0188(14) 0.0235(15) 0.0141(13) 0.0019(11) -0.0002(11) 0.0101(12)
C3 0.0167(14) 0.0257(15) 0.0129(13) 0.0007(11) -0.0005(10) 0.0088(12)
C4 0.0180(14) 0.0299(16) 0.0187(14) 0.0029(12) 0.0039(11) 0.0090(12)
C5 0.0197(15) 0.0246(16) 0.0261(16) 0.0059(12) -0.0014(12) 0.0044(12)
C6 0.0243(16) 0.0223(15) 0.0248(16) 0.0001(12) -0.0036(12) 0.0049(12)
C7 0.0198(14) 0.0233(15) 0.0196(14) 0.0012(11) -0.0004(11) 0.0110(12)
C8 0.0315(17) 0.0274(16) 0.0156(14) -0.0045(12) -0.0013(12) 0.0103(13)
C9 0.0337(18) 0.0346(18) 0.0154(14) -0.0020(12) 0.0054(12) 0.0172(14)
C10 0.0218(15) 0.0297(16) 0.0145(13) 0.0030(12) 0.0029(11) 0.0154(13)
C11 0.0295(17) 0.0358(18) 0.0166(14) 0.0036(13) 0.0058(12) 0.0163(14)
C12 0.048(2) 0.0328(19) 0.040(2) 0.0046(16) 0.0323(18) 0.0062(16)
C13 0.0245(17) 0.046(2) 0.0181(15) -0.0045(14) 0.0076(13) -0.0036(15)
C14 0.0195(15) 0.0375(18) 0.0180(15) 0.0054(13) 0.0055(12) 0.0022(13)
C15 0.0331(18) 0.042(2) 0.0194(16) 0.0106(14) 0.0043(13) -0.0057(15)
C16 0.0288(18) 0.0336(19) 0.0328(18) 0.0161(15) 0.0057(14) -0.0013(14)
C17 0.0196(15) 0.0216(15) 0.0279(16) 0.0058(12) 0.0034(12) 0.0036(12)
C18 0.0155(13) 0.0164(14) 0.0218(14) 0.0006(11) 0.0034(11) 0.0056(11)
C19 0.0175(14) 0.0192(15) 0.0230(15) 0.0038(12) 0.0008(11) -0.0024(11)
C20 0.0335(19) 0.0246(17) 0.0376(19) 0.0081(14) -0.0115(15) -0.0007(14)
C21 0.057(3) 0.042(2) 0.049(3) 0.026(2) -0.030(2) -0.020(2)
C22 0.061(3) 0.072(3) 0.027(2) 0.019(2) -0.0153(19) -0.036(2)
C23 0.046(2) 0.068(3) 0.0213(18) -0.0121(18) 0.0057(16) -0.025(2)
C24 0.0293(18) 0.0358(19) 0.0261(17) -0.0046(14) 0.0044(14) -0.0029(14)
C25 0.0190(14) 0.0185(14) 0.0143(13) 0.0028(11) 0.0060(10) 0.0070(11)
C26 0.0193(14) 0.0225(15) 0.0195(14) 0.0006(11) 0.0066(11) 0.0071(12)
C27 0.0220(15) 0.0262(16) 0.0222(15) 0.0028(12) 0.0124(12) 0.0092(12)
C28 0.0383(18) 0.0275(16) 0.0124(13) 0.0004(12) 0.0095(12) 0.0141(14)
C29 0.0232(15) 0.0181(14) 0.0190(14) -0.0013(11) 0.0054(11) 0.0061(12)
C30 0.0185(14) 0.0169(13) 0.0160(13) 0.0023(10) 0.0054(11) 0.0069(11)
C31 0.0212(14) 0.0145(13) 0.0162(13) 0.0012(10) 0.0054(11) 0.0052(11)
C32 0.0246(15) 0.0187(14) 0.0217(15) 0.0056(11) 0.0110(12) 0.0051(12)
C33 0.0261(16) 0.0287(16) 0.0142(14) 0.0071(12) 0.0063(11) 0.0136(13)
C34 0.0234(15) 0.0251(15) 0.0141(13) 0.0026(11) 0.0023(11) 0.0096(12)
C35 0.0188(15) 0.0322(17) 0.0253(16) 0.0038(13) 0.0024(12) 0.0121(13)
C36 0.0247(16) 0.0310(17) 0.0206(15) 0.0083(12) 0.0104(12) 0.0138(13)
C37 0.0288(16) 0.0194(14) 0.0198(14) 0.0018(11) 0.0061(12) 0.0123(12)
C38 0.0328(18) 0.0206(15) 0.0301(17) 0.0065(13) 0.0090(14) 0.0095(13)
C39 0.040(2) 0.0295(17) 0.0318(18) 0.0007(14) 0.0154(15) 0.0174(15)
C40 0.0272(16) 0.0247(16) 0.0240(16) -0.0038(12) 0.0011(13) 0.0068(13)
C41 0.0370(19) 0.0346(18) 0.0303(17) 0.0153(14) 0.0138(15) 0.0199(15)
C42 0.0227(16) 0.0256(16) 0.0310(17) 0.0025(13) -0.0008(13) 0.0088(13)
C43 0.0276(16) 0.0174(14) 0.0301(17) 0.0010(12) 0.0063(13) 0.0110(12)
C44 0.0363(19) 0.0222(16) 0.048(2) 0.0038(15) 0.0051(16) 0.0150(14)
C45 0.040(2) 0.0331(19) 0.039(2) -0.0042(15) 0.0104(16) 0.0190(16)
C46 0.0307(18) 0.0232(17) 0.051(2) -0.0075(15) -0.0036(16) 0.0049(14)

loop_
_atom_type_symbol
_atom_type_description
_atom_type_scat_dispersion_real
_atom_type_scat_dispersion_imag
_atom_type_scat_source
C C 0.0033 0.0016 'International Tables Vol C Tables 4.2.6.8 and 6.1.1.4'
H H 0.0000 0.0000 'International Tables Vol C Tables 4.2.6.8 and 6.1.1.4'
N N 0.0061 0.0033 'International Tables Vol C Tables 4.2.6.8 and 6.1.1.4'
Si Si 0.0817 0.0704 'International Tables Vol C Tables 4.2.6.8 and 6.1.1.4'
Sc Sc 0.2519 0.3716 'International Tables Vol C Tables 4.2.6.8 and 6.1.1.4'
Fe Fe 0.3463 0.8444 'International Tables Vol C Tables 4.2.6.8 and 6.1.1.4'

loop_
_geom_angle_atom_site_label_1
_geom_angle_atom_site_label_2
_geom_angle_atom_site_label_3
_geom_angle
N3 Sc1 N4 135.27(9)
N3 Sc1 N2 105.68(9)
N4 Sc1 N2 111.39(9)
N3 Sc1 N1 116.30(9)
N4 Sc1 N1 96.19(9)
N2 Sc1 N1 76.71(9)
N3 Sc1 C25 106.39(8)
N4 Sc1 C25 29.13(8)
N2 Sc1 C25 136.23(9)
N1 Sc1 C25 113.50(8)
N3 Sc1 C30 28.94(8)
N4 Sc1 C30 106.34(8)
N2 Sc1 C30 128.72(9)
N1 Sc1 C30 132.14(8)
C25 Sc1 C30 77.49(8)
N3 Sc1 Fe1 67.48(6)
N4 Sc1 Fe1 67.89(6)
N2 Sc1 Fe1 150.33(7)
N1 Sc1 Fe1 132.77(6)
C25 Sc1 Fe1 38.91(6)
C30 Sc1 Fe1 38.59(6)
C33 Fe1 C28 101.99(12)
C33 Fe1 C27 113.46(12)
C28 Fe1 C27 40.83(12)
C33 Fe1 C34 40.69(11)
C28 Fe1 C34 116.68(12)
C27 Fe1 C34 149.14(12)
C33 Fe1 C26 149.82(12)
C28 Fe1 C26 68.68(12)
C27 Fe1 C26 40.88(11)
C34 Fe1 C26 169.06(11)
C33 Fe1 C32 40.88(12)
C28 Fe1 C32 120.90(12)
C27 Fe1 C32 102.88(12)
C34 Fe1 C32 68.48(12)
C26 Fe1 C32 117.96(12)
C33 Fe1 C31 68.71(12)
C28 Fe1 C31 159.80(12)
C27 Fe1 C31 124.83(12)
C34 Fe1 C31 68.61(12)
C26 Fe1 C31 109.89(12)
C32 Fe1 C31 40.64(11)
C33 Fe1 C29 123.85(12)
C28 Fe1 C29 41.14(11)
C27 Fe1 C29 68.97(12)
C34 Fe1 C29 108.55(12)
C26 Fe1 C29 68.65(12)
C32 Fe1 C29 159.81(11)
C31 Fe1 C29 158.65(11)
C33 Fe1 C30 68.76(11)
C28 Fe1 C30 154.35(12)
C27 Fe1 C30 164.77(12)
C34 Fe1 C30 40.98(11)
C26 Fe1 C30 130.98(11)
C32 Fe1 C30 68.44(11)
C31 Fe1 C30 40.64(11)
C29 Fe1 C30 123.32(11)
C33 Fe1 C25 163.82(12)
C28 Fe1 C25 68.57(11)
C27 Fe1 C25 68.58(11)
C34 Fe1 C25 130.59(11)
C26 Fe1 C25 40.61(11)
C32 Fe1 C25 155.25(12)
C31 Fe1 C25 124.37(11)
C29 Fe1 C25 40.60(11)
C30 Fe1 C25 113.83(11)
C33 Fe1 Sc1 123.01(8)
C28 Fe1 Sc1 118.67(9)
C27 Fe1 Sc1 123.48(9)
C34 Fe1 Sc1 84.06(8)
C26 Fe1 Sc1 85.02(8)
C32 Fe1 Sc1 120.40(8)
C31 Fe1 Sc1 80.59(7)
C29 Fe1 Sc1 78.06(8)
C30 Fe1 Sc1 57.11(7)
C25 Fe1 Sc1 56.73(7)
N3 Si1 C36 107.00(12)
N3 Si1 C35 111.07(13)
C36 Si1 C35 109.63(14)
N3 Si1 C37 113.24(12)
C36 Si1 C37 109.26(14)
C35 Si1 C37 106.62(14)
N4 Si2 C41 108.00(13)
N4 Si2 C42 112.04(13)
C41 Si2 C42 107.56(16)
N4 Si2 C43 112.15(13)
C41 Si2 C43 109.27(15)
C42 Si2 C43 107.70(14)
C14 N1 C18 118.2(2)
C14 N1 Sc1 111.20(18)
C18 N1 Sc1 127.57(18)
C1 N2 C13 114.4(2)
C1 N2 Sc1 128.25(18)
C13 N2 Sc1 115.81(18)
C30 N3 Si1 117.34(18)
C30 N3 Sc1 106.43(16)
Si1 N3 Sc1 136.09(12)
C25 N4 Si2 117.45(18)
C25 N4 Sc1 105.36(17)
Si2 N4 Sc1 135.81(13)
C10 C1 N2 123.2(3)
C10 C1 C2 118.2(3)
N2 C1 C2 118.6(2)
C7 C2 C3 117.3(3)
C7 C2 C1 120.2(2)
C3 C2 C1 122.4(3)
C4 C3 C2 121.5(3)
C4 C3 H3A 119.3
C2 C3 H3A 119.3
C3 C4 C5 120.3(3)
C3 C4 H4A 119.8
C5 C4 H4A 119.8
C6 C5 C4 119.6(3)
C6 C5 H5A 120.2
C4 C5 H5A 120.2
C5 C6 C7 121.5(3)
C5 C6 H6A 119.3
C7 C6 H6A 119.3
C6 C7 C2 119.6(3)
C6 C7 C8 121.0(3)
C2 C7 C8 119.3(3)
C9 C8 C7 119.5(3)
C9 C8 H8A 120.2
C7 C8 H8A 120.2
C8 C9 C10 122.3(3)
C8 C9 H9A 118.8
C10 C9 H9A 118.8
C1 C10 C9 120.2(3)
C1 C10 C11 121.0(3)
C9 C10 C11 118.8(3)
C12 C11 C10 113.8(2)
C12 C11 H11A 108.8
C10 C11 H11A 108.8
C12 C11 H11B 108.8
C10 C11 H11B 108.8
H11A C11 H11B 107.7
C13 C12 C11 121.0(3)
C13 C12 H12A 119.5
C11 C12 H12A 119.5
C12 C13 N2 123.7(3)
C12 C13 C14 118.4(3)
N2 C13 C14 114.9(2)
N1 C14 C15 121.7(3)
N1 C14 C13 117.3(3)
C15 C14 C13 121.0(3)
C16 C15 C14 119.4(3)
C16 C15 H15A 120.3
C14 C15 H15A 120.3
C15 C16 C17 119.8(3)
C15 C16 H16A 120.1
C17 C16 H16A 120.1
C18 C17 C16 118.4(3)
C18 C17 H17A 120.8
C16 C17 H17A 120.8
N1 C18 C17 122.2(3)
N1 C18 C19 118.7(2)
C17 C18 C19 119.0(3)
C20 C19 C24 118.7(3)
C20 C19 C18 119.8(3)
C24 C19 C18 121.2(3)
C21 C20 C19 120.2(4)
C21 C20 H20A 119.9
C19 C20 H20A 119.9
C22 C21 C20 120.5(4)
C22 C21 H21A 119.7
C20 C21 H21A 119.7
C21 C22 C23 119.7(4)
C21 C22 H22A 120.2
C23 C22 H22A 120.2
C24 C23 C22 120.3(4)
C24 C23 H23A 119.9
C22 C23 H23A 119.9
C23 C24 C19 120.6(4)
C23 C24 H24A 119.7
C19 C24 H24A 119.7
N4 C25 C26 127.1(3)
N4 C25 C29 126.0(2)
C26 C25 C29 106.9(2)
N4 C25 Fe1 129.45(19)
C26 C25 Fe1 67.84(15)
C29 C25 Fe1 68.13(15)
N4 C25 Sc1 45.51(12)
C26 C25 Sc1 121.40(18)
C29 C25 Sc1 108.62(18)
Fe1 C25 Sc1 84.36(9)
C27 C26 C25 108.7(3)
C27 C26 Fe1 69.14(16)
C25 C26 Fe1 71.55(16)
C27 C26 H26A 125.6
C25 C26 H26A 125.6
Fe1 C26 H26A 125.6
C28 C27 C26 108.0(2)
C28 C27 Fe1 69.55(16)
C26 C27 Fe1 69.98(16)
C28 C27 H27A 126.0
C26 C27 H27A 126.0
Fe1 C27 H27A 126.0
C27 C28 C29 108.3(3)
C27 C28 Fe1 69.62(16)
C29 C28 Fe1 70.16(16)
C27 C28 H28A 125.8
C29 C28 H28A 125.8
Fe1 C28 H28A 125.8
C28 C29 C25 108.0(3)
C28 C29 Fe1 68.70(16)
C25 C29 Fe1 71.27(16)
C28 C29 H29A 126.0
C25 C29 H29A 126.0
Fe1 C29 H29A 126.0
N3 C30 C31 126.9(2)
N3 C30 C34 126.6(2)
C31 C30 C34 106.5(2)
N3 C30 Fe1 128.79(19)
C31 C30 Fe1 68.53(15)
C34 C30 Fe1 68.15(15)
N3 C30 Sc1 44.63(12)
C31 C30 Sc1 112.61(18)
C34 C30 Sc1 118.48(18)
Fe1 C30 Sc1 84.30(9)
C32 C31 C30 108.6(2)
C32 C31 Fe1 69.55(16)
C30 C31 Fe1 70.82(15)
C32 C31 H31A 125.7
C30 C31 H31A 125.7
Fe1 C31 H31A 125.7
C31 C32 C33 108.0(2)
C31 C32 Fe1 69.82(15)
C33 C32 Fe1 68.87(16)
C31 C32 H32A 126.0
C33 C32 H32A 126.0
Fe1 C32 H32A 126.0
C34 C33 C32 108.3(2)
C34 C33 Fe1 70.25(16)
C32 C33 Fe1 70.25(16)
C34 C33 H33A 125.8
C32 C33 H33A 125.8
Fe1 C33 H33A 125.8
C33 C34 C30 108.5(3)
C33 C34 Fe1 69.06(16)
C30 C34 Fe1 70.88(16)
C33 C34 H34A 125.8
C30 C34 H34A 125.8
Fe1 C34 H34A 125.8
Si1 C35 H35A 109.5
Si1 C35 H35B 109.5
H35A C35 H35B 109.5
Si1 C35 H35C 109.5
H35A C35 H35C 109.5
H35B C35 H35C 109.5
Si1 C36 H36A 109.5
Si1 C36 H36B 109.5
H36A C36 H36B 109.5
Si1 C36 H36C 109.5
H36A C36 H36C 109.5
H36B C36 H36C 109.5
C40 C37 C39 107.7(2)
C40 C37 C38 109.1(3)
C39 C37 C38 108.1(2)
C40 C37 Si1 110.5(2)
C39 C37 Si1 110.0(2)
C38 C37 Si1 111.2(2)
C37 C38 H38A 109.5
C37 C38 H38B 109.5
H38A C38 H38B 109.5
C37 C38 H38C 109.5
H38A C38 H38C 109.5
H38B C38 H38C 109.5
C37 C39 H39A 109.5
C37 C39 H39B 109.5
H39A C39 H39B 109.5
C37 C39 H39C 109.5
H39A C39 H39C 109.5
H39B C39 H39C 109.5
C37 C40 H40A 109.5
C37 C40 H40B 109.5
H40A C40 H40B 109.5
C37 C40 H40C 109.5
H40A C40 H40C 109.5
H40B C40 H40C 109.5
Si2 C41 H41A 109.5
Si2 C41 H41B 109.5
H41A C41 H41B 109.5
Si2 C41 H41C 109.5
H41A C41 H41C 109.5
H41B C41 H41C 109.5
Si2 C42 H42A 109.5
Si2 C42 H42B 109.5
H42A C42 H42B 109.5
Si2 C42 H42C 109.5
H42A C42 H42C 109.5
H42B C42 H42C 109.5
C44 C43 C46 109.0(3)
C44 C43 C45 108.2(3)
C46 C43 C45 109.1(3)
C44 C43 Si2 109.7(2)
C46 C43 Si2 109.5(2)
C45 C43 Si2 111.3(2)
C43 C44 H44A 109.5
C43 C44 H44B 109.5
H44A C44 H44B 109.5
C43 C44 H44C 109.5
H44A C44 H44C 109.5
H44B C44 H44C 109.5
C43 C45 H45A 109.5
C43 C45 H45B 109.5
H45A C45 H45B 109.5
C43 C45 H45C 109.5
H45A C45 H45C 109.5
H45B C45 H45C 109.5
C43 C46 H46A 109.5
C43 C46 H46B 109.5
H46A C46 H46B 109.5
C43 C46 H46C 109.5
H46A C46 H46C 109.5
H46B C46 H46C 109.5

loop_
_geom_bond_atom_site_label_1
_geom_bond_atom_site_label_2
_geom_bond_distance
Sc1 N3 2.054(2)
Sc1 N4 2.065(2)
Sc1 N2 2.137(2)
Sc1 N1 2.279(2)
Sc1 C25 2.791(3)
Sc1 C30 2.804(3)
Sc1 Fe1 3.3225(7)
Fe1 C33 2.030(3)
Fe1 C28 2.035(3)
Fe1 C27 2.036(3)
Fe1 C34 2.046(3)
Fe1 C26 2.048(3)
Fe1 C32 2.049(3)
Fe1 C31 2.052(3)
Fe1 C29 2.055(3)
Fe1 C30 2.083(3)
Fe1 C25 2.097(3)
Si1 N3 1.727(2)
Si1 C36 1.864(3)
Si1 C35 1.887(3)
Si1 C37 1.902(3)
Si2 N4 1.736(2)
Si2 C41 1.866(3)
Si2 C42 1.884(3)
Si2 C43 1.913(3)
N1 C14 1.352(4)
N1 C18 1.359(3)
N2 C1 1.394(3)
N2 C13 1.410(4)
N3 C30 1.415(3)
N4 C25 1.409(3)
C1 C10 1.393(4)
C1 C2 1.445(4)
C2 C7 1.421(4)
C2 C3 1.421(4)
C3 C4 1.374(4)
C3 H3A 0.9500
C4 C5 1.403(4)
C4 H4A 0.9500
C5 C6 1.367(4)
C5 H5A 0.9500
C6 C7 1.408(4)
C6 H6A 0.9500
C7 C8 1.422(4)
C8 C9 1.360(4)
C8 H8A 0.9500
C9 C10 1.418(4)
C9 H9A 0.9500
C10 C11 1.479(4)
C11 C12 1.436(5)
C11 H11A 0.9900
C11 H11B 0.9900
C12 C13 1.376(4)
C12 H12A 0.9500
C13 C14 1.481(4)
C14 C15 1.392(4)
C15 C16 1.363(5)
C15 H15A 0.9500
C16 C17 1.391(4)
C16 H16A 0.9500
C17 C18 1.386(4)
C17 H17A 0.9500
C18 C19 1.478(4)
C19 C20 1.393(4)
C19 C24 1.394(4)
C20 C21 1.385(5)
C20 H20A 0.9500
C21 C22 1.370(7)
C21 H21A 0.9500
C22 C23 1.391(7)
C22 H22A 0.9500
C23 C24 1.371(5)
C23 H23A 0.9500
C24 H24A 0.9500
C25 C26 1.439(4)
C25 C29 1.441(4)
C26 C27 1.426(4)
C26 H26A 1.0000
C27 C28 1.420(4)
C27 H27A 1.0000
C28 C29 1.437(4)
C28 H28A 1.0000
C29 H29A 1.0000
C30 C31 1.436(4)
C30 C34 1.445(4)
C31 C32 1.424(4)
C31 H31A 1.0000
C32 C33 1.425(4)
C32 H32A 1.0000
C33 C34 1.417(4)
C33 H33A 1.0000
C34 H34A 1.0000
C35 H35A 0.9800
C35 H35B 0.9800
C35 H35C 0.9800
C36 H36A 0.9800
C36 H36B 0.9800
C36 H36C 0.9800
C37 C40 1.534(4)
C37 C39 1.538(4)
C37 C38 1.541(4)
C38 H38A 0.9800
C38 H38B 0.9800
C38 H38C 0.9800
C39 H39A 0.9800
C39 H39B 0.9800
C39 H39C 0.9800
C40 H40A 0.9800
C40 H40B 0.9800
C40 H40C 0.9800
C41 H41A 0.9800
C41 H41B 0.9800
C41 H41C 0.9800
C42 H42A 0.9800
C42 H42B 0.9800
C42 H42C 0.9800
C43 C44 1.533(4)
C43 C46 1.534(5)
C43 C45 1.539(4)
C44 H44A 0.9800
C44 H44B 0.9800
C44 H44C 0.9800
C45 H45A 0.9800
C45 H45B 0.9800
C45 H45C 0.9800
C46 H46A 0.9800
C46 H46B 0.9800
C46 H46C 0.9800
